data_1512226
loop_
_publ_author_name
'Huang, Jun'
'Fang, Lichao'
'Long, Rong'
'Shi, Li-Li'
'Shen, Hong-Juan'
'Li, Chuang-Chuang'
'Yang, Zhen'

_publ_section_title
;
 Asymmetric Total Synthesis of (+)-Fusarisetin A via the Intramolecular
 Pauson-Khand Reaction.
;
_journal_issue 15
_journal_name_full 'Organic letters'
_journal_page_first 4018
_journal_page_last 4021
_journal_paper_doi 10.1021/ol401831w
_journal_volume 15
_journal_year 2013
_chemical_absolute_configuration ad
_chemical_formula_moiety 'C18 H30 O5 S'
_chemical_formula_sum 'C18 H30 O5 S'
_chemical_formula_weight 358.48
_chemical_name_systematic
;
 ?
;
_space_group_IT_number 4
_symmetry_cell_setting monoclinic
_symmetry_space_group_name_Hall 'P 2yb'
_symmetry_space_group_name_H-M 'P 1 21 1'
_atom_sites_solution_hydrogens geom
_atom_sites_solution_primary direct
_atom_sites_solution_secondary difmap
_audit_creation_method SHELXL-97
_cell_angle_alpha 90.00
_cell_angle_beta 105.649(7)
_cell_angle_gamma 90.00
_cell_formula_units_Z 2
_cell_length_a 10.14130(10)
_cell_length_b 8.54450(10)
_cell_length_c 10.7861(7)
_cell_measurement_reflns_used 5833
_cell_measurement_temperature 113(2)
_cell_measurement_theta_max 68.10
_cell_measurement_theta_min 6.70
_cell_volume 900.00(7)
_computing_cell_refinement 'CrystalClear-SM Auto 2.0 r4'
_computing_data_collection 'CrystalClear-SM Auto 2.0 r4 (Rigaku, 2009)'
_computing_data_reduction 'CrystalClear-SM Auto 2.0 r4'
_computing_molecular_graphics 'CrystalStructure 4.0'
_computing_publication_material 'CrystalStructure 4.0 (Rigaku, 2009)'
_computing_structure_refinement 'SHELXL97 (Sheldrick, 1997)'
_computing_structure_solution 'SHELXS97 (Sheldrick, 1997)'
_diffrn_ambient_temperature 113(2)
_diffrn_measured_fraction_theta_full 0.971
_diffrn_measured_fraction_theta_max 0.971
_diffrn_measurement_device_type 'Rigaku Saturn944+ CCD'
_diffrn_measurement_method \w
_diffrn_radiation_monochromator graphite
_diffrn_radiation_source 'fine-focus sealed tube'
_diffrn_radiation_type CuK\a
_diffrn_radiation_wavelength 1.54187
_diffrn_reflns_av_R_equivalents 0.0367
_diffrn_reflns_av_sigmaI/netI 0.0500
_diffrn_reflns_limit_h_max 12
_diffrn_reflns_limit_h_min -12
_diffrn_reflns_limit_k_max 9
_diffrn_reflns_limit_k_min -9
_diffrn_reflns_limit_l_max 12
_diffrn_reflns_limit_l_min -12
_diffrn_reflns_number 5863
_diffrn_reflns_theta_full 68.12
_diffrn_reflns_theta_max 68.12
_diffrn_reflns_theta_min 6.71
_exptl_absorpt_coefficient_mu 1.806
_exptl_absorpt_correction_T_max 0.7140
_exptl_absorpt_correction_T_min 0.7140
_exptl_absorpt_correction_type multi-scan
_exptl_absorpt_process_details 'Jacobson, R. (1998) Private communication'
_exptl_crystal_colour colorless
_exptl_crystal_density_diffrn 1.323
_exptl_crystal_density_method 'not measured'
_exptl_crystal_description prism
_exptl_crystal_F_000 388
_exptl_crystal_size_max 0.20
_exptl_crystal_size_mid 0.20
_exptl_crystal_size_min 0.20
_refine_diff_density_max 0.231
_refine_diff_density_min -0.253
_refine_diff_density_rms 0.049
_refine_ls_abs_structure_details 'Flack H D (1983), Acta Cryst. A39, 876-881, 1012 Friedel pairs'
_refine_ls_abs_structure_Flack 0.025(15)
_refine_ls_extinction_method none
_refine_ls_goodness_of_fit_ref 1.033
_refine_ls_hydrogen_treatment constr
_refine_ls_matrix_type full
_refine_ls_number_parameters 220
_refine_ls_number_reflns 2735
_refine_ls_number_restraints 1
_refine_ls_restrained_S_all 1.032
_refine_ls_R_factor_all 0.0324
_refine_ls_R_factor_gt 0.0293
_refine_ls_shift/su_max 0.003
_refine_ls_shift/su_mean 0.000
_refine_ls_structure_factor_coef Fsqd
_refine_ls_weighting_details 'calc w=1/[\s^2^(Fo^2^)+(0.0348P)^2^+0.0000P] where P=(Fo^2^+2Fc^2^)/3'
_refine_ls_weighting_scheme calc
_refine_ls_wR_factor_gt 0.0690
_refine_ls_wR_factor_ref 0.0712
_reflns_number_gt 2598
_reflns_number_total 2735
_reflns_threshold_expression >2\s(I)
_cod_data_source_file ol401831w_si_001.cif
_cod_data_source_block 1
_cod_original_cell_volume 900.00(6)
_cod_original_sg_symbol_H-M 'P 21'
_cod_database_code 1512226

loop_
_symmetry_equiv_pos_as_xyz
'x, y, z'
'-x, y+1/2, -z'

loop_
_atom_site_label
_atom_site_type_symbol
_atom_site_fract_x
_atom_site_fract_y
_atom_site_fract_z
_atom_site_U_iso_or_equiv
_atom_site_adp_type
_atom_site_occupancy
_atom_site_symmetry_multiplicity
_atom_site_calc_flag
_atom_site_refinement_flags
S1 S 0.87816(4) 0.52122(6) 0.10681(4) 0.01619(13) Uani 1 1 d .
O2 O 0.87286(14) 0.58419(18) 0.22804(14) 0.0211(3) Uani 1 1 d .
O3 O 0.77858(12) 0.37775(17) 0.07131(12) 0.0154(3) Uani 1 1 d .
O4 O 1.14855(15) -0.0516(2) 0.50951(15) 0.0351(5) Uani 1 1 d .
H4 H 1.1089 -0.0744 0.5662 0.042 Uiso 1 1 calc R
O5 O 0.84369(14) 0.61997(19) -0.00399(14) 0.0249(4) Uani 1 1 d .
O6 O 0.89305(14) -0.1071(2) 0.56587(13) 0.0309(4) Uani 1 1 d .
C7 C 0.62929(18) 0.2493(3) 0.18428(18) 0.0138(4) Uani 1 1 d .
H7 H 0.5680 0.2190 0.0985 0.017 Uiso 1 1 calc R
C8 C 0.43572(19) 0.2653(3) 0.3450(2) 0.0196(5) Uani 1 1 d .
H8A H 0.3424 0.2552 0.3563 0.023 Uiso 1 1 calc R
H8B H 0.4988 0.2923 0.4296 0.023 Uiso 1 1 calc R
C9 C 0.57907(18) 0.4058(3) 0.22532(18) 0.0153(4) Uani 1 1 d .
H9A H 0.5763 0.4845 0.1573 0.018 Uiso 1 1 calc R
H9B H 0.6458 0.4425 0.3050 0.018 Uiso 1 1 calc R
C10 C 0.58062(18) -0.1207(3) 0.13349(18) 0.0179(4) Uani 1 1 d .
H10A H 0.5633 -0.0504 0.0590 0.021 Uiso 1 1 calc R
H10B H 0.4940 -0.1445 0.1533 0.021 Uiso 1 1 calc R
H10C H 0.6220 -0.2179 0.1137 0.021 Uiso 1 1 calc R
C11 C 0.82868(18) 0.1094(3) 0.13405(19) 0.0153(4) Uani 1 1 d .
H11A H 0.9244 0.1243 0.1306 0.018 Uiso 1 1 calc R
H11B H 0.7733 0.0800 0.0467 0.018 Uiso 1 1 calc R
C12 C 0.82350(18) -0.0233(2) 0.22788(18) 0.0144(4) Uani 1 1 d .
H12 H 0.8451 -0.1230 0.1889 0.017 Uiso 1 1 calc R
C13 C 0.77518(19) 0.2615(2) 0.17304(18) 0.0141(4) Uani 1 1 d .
H13 H 0.8368 0.2972 0.2571 0.017 Uiso 1 1 calc R
C14 C 0.67829(19) -0.0413(2) 0.24975(18) 0.0148(4) Uani 1 1 d .
C15 C 0.43718(18) 0.3959(3) 0.24944(19) 0.0166(4) Uani 1 1 d .
H15 H 0.3687 0.3703 0.1662 0.020 Uiso 1 1 calc R
C16 C 1.04173(19) 0.4403(3) 0.1249(2) 0.0198(5) Uani 1 1 d .
H16A H 1.0430 0.3826 0.0467 0.030 Uiso 1 1 calc R
H16B H 1.0634 0.3689 0.1987 0.030 Uiso 1 1 calc R
H16C H 1.1099 0.5244 0.1393 0.030 Uiso 1 1 calc R
C17 C 1.06285(19) -0.0925(3) 0.38581(19) 0.0236(5) Uani 1 1 d .
H17 H 1.0474 -0.2082 0.3834 0.028 Uiso 1 1 calc R
C18 C 0.62439(18) 0.1191(2) 0.28217(18) 0.0145(4) Uani 1 1 d .
H18 H 0.6860 0.1528 0.3668 0.017 Uiso 1 1 calc R
C19 C 0.92319(18) -0.0096(2) 0.36373(18) 0.0169(5) Uani 1 1 d .
H19 H 0.9381 0.1033 0.3879 0.020 Uiso 1 1 calc R
C20 C 0.71008(19) -0.1460(3) 0.37089(19) 0.0177(4) Uani 1 1 d .
H20A H 0.6393 -0.1336 0.4179 0.021 Uiso 1 1 calc R
H20B H 0.7147 -0.2576 0.3476 0.021 Uiso 1 1 calc R
C21 C 0.47893(18) 0.1089(3) 0.29942(19) 0.0175(4) Uani 1 1 d .
H21A H 0.4761 0.0266 0.3632 0.021 Uiso 1 1 calc R
H21B H 0.4138 0.0796 0.2165 0.021 Uiso 1 1 calc R
C22 C 0.3985(2) 0.5529(3) 0.2974(2) 0.0233(5) Uani 1 1 d .
H22A H 0.3128 0.5416 0.3220 0.035 Uiso 1 1 calc R
H22B H 0.3866 0.6310 0.2288 0.035 Uiso 1 1 calc R
H22C H 0.4715 0.5867 0.3723 0.035 Uiso 1 1 calc R
C23 C 1.1396(2) -0.0518(3) 0.2888(2) 0.0318(6) Uani 1 1 d .
H23A H 1.1530 0.0617 0.2881 0.048 Uiso 1 1 calc R
H23B H 1.0869 -0.0865 0.2031 0.048 Uiso 1 1 calc R
H23C H 1.2289 -0.1041 0.3119 0.048 Uiso 1 1 calc R
C24 C 0.84691(19) -0.0894(3) 0.45093(18) 0.0189(5) Uani 1 1 d .

loop_
_atom_site_aniso_label
_atom_site_aniso_U_11
_atom_site_aniso_U_22
_atom_site_aniso_U_33
_atom_site_aniso_U_23
_atom_site_aniso_U_13
_atom_site_aniso_U_12
S1 0.0151(2) 0.0139(3) 0.0212(2) 0.0019(2) 0.00782(16) -0.0001(2)
O2 0.0226(7) 0.0170(8) 0.0268(7) -0.0011(6) 0.0121(6) -0.0010(6)
O3 0.0158(6) 0.0153(8) 0.0156(6) 0.0023(6) 0.0053(5) -0.0021(6)
O4 0.0192(7) 0.0578(13) 0.0246(8) 0.0015(8) -0.0002(6) 0.0012(7)
O5 0.0260(7) 0.0220(9) 0.0277(8) 0.0085(7) 0.0089(6) 0.0017(7)
O6 0.0271(7) 0.0452(11) 0.0179(8) 0.0060(8) 0.0015(6) -0.0092(8)
C7 0.0111(8) 0.0147(11) 0.0155(10) 0.0002(8) 0.0034(7) -0.0010(8)
C8 0.0130(9) 0.0240(13) 0.0236(11) -0.0002(9) 0.0083(8) -0.0015(9)
C9 0.0142(8) 0.0144(11) 0.0167(9) -0.0004(8) 0.0031(7) -0.0018(8)
C10 0.0165(9) 0.0156(12) 0.0208(10) -0.0014(9) 0.0037(8) -0.0019(9)
C11 0.0139(8) 0.0149(11) 0.0186(10) -0.0018(8) 0.0070(7) -0.0002(8)
C12 0.0138(8) 0.0129(12) 0.0177(10) -0.0009(8) 0.0063(7) 0.0000(7)
C13 0.0147(9) 0.0138(11) 0.0145(9) 0.0031(8) 0.0049(7) -0.0015(8)
C14 0.0137(8) 0.0143(11) 0.0166(10) 0.0009(8) 0.0044(7) -0.0026(8)
C15 0.0122(8) 0.0165(12) 0.0211(10) -0.0013(9) 0.0042(7) -0.0003(8)
C16 0.0147(8) 0.0228(12) 0.0237(11) -0.0013(9) 0.0084(8) -0.0012(9)
C17 0.0160(9) 0.0299(13) 0.0227(11) 0.0047(10) 0.0013(8) 0.0030(10)
C18 0.0124(8) 0.0161(12) 0.0145(9) 0.0004(8) 0.0030(7) -0.0022(8)
C19 0.0159(8) 0.0169(13) 0.0176(10) 0.0012(8) 0.0041(7) 0.0003(8)
C20 0.0172(9) 0.0170(12) 0.0192(10) 0.0022(8) 0.0054(8) -0.0004(8)
C21 0.0135(8) 0.0197(12) 0.0201(10) 0.0002(9) 0.0058(7) -0.0025(9)
C22 0.0177(9) 0.0234(15) 0.0305(11) -0.0020(10) 0.0096(8) 0.0011(9)
C23 0.0165(9) 0.0419(16) 0.0370(13) 0.0029(11) 0.0072(9) 0.0037(10)
C24 0.0189(9) 0.0183(12) 0.0189(10) -0.0002(9) 0.0038(8) 0.0005(9)

loop_
_atom_type_symbol
_atom_type_description
_atom_type_scat_dispersion_real
_atom_type_scat_dispersion_imag
_atom_type_scat_source
C C 0.0181 0.0091 'International Tables Vol C Tables 4.2.6.8 and 6.1.1.4'
H H 0.0000 0.0000 'International Tables Vol C Tables 4.2.6.8 and 6.1.1.4'
O O 0.0492 0.0322 'International Tables Vol C Tables 4.2.6.8 and 6.1.1.4'
S S 0.3331 0.5567 'International Tables Vol C Tables 4.2.6.8 and 6.1.1.4'

loop_
_geom_angle_atom_site_label_1
_geom_angle_atom_site_label_2
_geom_angle_atom_site_label_3
_geom_angle
O5 S1 O2 118.86(9)
O5 S1 O3 105.16(8)
O2 S1 O3 109.70(8)
O5 S1 C16 109.62(9)
O2 S1 C16 108.29(9)
O3 S1 C16 104.23(9)
C13 O3 S1 118.90(11)
C17 O4 H4 109.5
C13 C7 C9 111.59(17)
C13 C7 C18 108.40(15)
C9 C7 C18 110.82(15)
C13 C7 H7 108.7
C9 C7 H7 108.7
C18 C7 H7 108.7
C15 C8 C21 111.52(16)
C15 C8 H8A 109.3
C21 C8 H8A 109.3
C15 C8 H8B 109.3
C21 C8 H8B 109.3
H8A C8 H8B 108.0
C7 C9 C15 113.56(17)
C7 C9 H9A 108.9
C15 C9 H9A 108.9
C7 C9 H9B 108.9
C15 C9 H9B 108.9
H9A C9 H9B 107.7
C14 C10 H10A 109.5
C14 C10 H10B 109.5
H10A C10 H10B 109.5
C14 C10 H10C 109.5
H10A C10 H10C 109.5
H10B C10 H10C 109.5
C13 C11 C12 111.98(16)
C13 C11 H11A 109.2
C12 C11 H11A 109.2
C13 C11 H11B 109.2
C12 C11 H11B 109.2
H11A C11 H11B 107.9
C11 C12 C19 116.17(16)
C11 C12 C14 112.04(15)
C19 C12 C14 105.49(15)
C11 C12 H12 107.6
C19 C12 H12 107.6
C14 C12 H12 107.6
O3 C13 C11 106.71(15)
O3 C13 C7 108.75(14)
C11 C13 C7 113.16(17)
O3 C13 H13 109.4
C11 C13 H13 109.4
C7 C13 H13 109.4
C10 C14 C20 112.21(16)
C10 C14 C12 110.39(16)
C20 C14 C12 101.24(14)
C10 C14 C18 112.75(16)
C20 C14 C18 109.10(16)
C12 C14 C18 110.57(16)
C22 C15 C8 111.36(17)
C22 C15 C9 110.34(17)
C8 C15 C9 109.68(16)
C22 C15 H15 108.5
C8 C15 H15 108.5
C9 C15 H15 108.5
S1 C16 H16A 109.5
S1 C16 H16B 109.5
H16A C16 H16B 109.5
S1 C16 H16C 109.5
H16A C16 H16C 109.5
H16B C16 H16C 109.5
O4 C17 C23 107.18(17)
O4 C17 C19 109.53(17)
C23 C17 C19 114.33(18)
O4 C17 H17 108.6
C23 C17 H17 108.6
C19 C17 H17 108.6
C21 C18 C7 109.41(15)
C21 C18 C14 112.67(16)
C7 C18 C14 113.85(15)
C21 C18 H18 106.8
C7 C18 H18 106.8
C14 C18 H18 106.8
C24 C19 C12 103.86(15)
C24 C19 C17 107.21(17)
C12 C19 C17 116.77(16)
C24 C19 H19 109.6
C12 C19 H19 109.6
C17 C19 H19 109.6
C24 C20 C14 104.43(16)
C24 C20 H20A 110.9
C14 C20 H20A 110.9
C24 C20 H20B 110.9
C14 C20 H20B 110.9
H20A C20 H20B 108.9
C18 C21 C8 110.94(17)
C18 C21 H21A 109.5
C8 C21 H21A 109.5
C18 C21 H21B 109.5
C8 C21 H21B 109.5
H21A C21 H21B 108.0
C15 C22 H22A 109.5
C15 C22 H22B 109.5
H22A C22 H22B 109.5
C15 C22 H22C 109.5
H22A C22 H22C 109.5
H22B C22 H22C 109.5
C17 C23 H23A 109.5
C17 C23 H23B 109.5
H23A C23 H23B 109.5
C17 C23 H23C 109.5
H23A C23 H23C 109.5
H23B C23 H23C 109.5
O6 C24 C20 126.17(19)
O6 C24 C19 124.41(17)
C20 C24 C19 109.39(16)

loop_
_geom_bond_atom_site_label_1
_geom_bond_atom_site_label_2
_geom_bond_distance
S1 O5 1.4272(15)
S1 O2 1.4283(15)
S1 O3 1.5686(14)
S1 C16 1.7586(19)
O3 C13 1.487(2)
O4 C17 1.426(3)
O4 H4 0.8400
O6 C24 1.211(2)
C7 C13 1.520(2)
C7 C9 1.538(3)
C7 C18 1.544(3)
C7 H7 1.0000
C8 C15 1.522(3)
C8 C21 1.528(3)
C8 H8A 0.9900
C8 H8B 0.9900
C9 C15 1.532(2)
C9 H9A 0.9900
C9 H9B 0.9900
C10 C14 1.531(3)
C10 H10A 0.9800
C10 H10B 0.9800
C10 H10C 0.9800
C11 C13 1.511(3)
C11 C12 1.530(3)
C11 H11A 0.9900
C11 H11B 0.9900
C12 C19 1.544(3)
C12 C14 1.561(3)
C12 H12 1.0000
C13 H13 1.0000
C14 C20 1.544(3)
C14 C18 1.550(3)
C15 C22 1.527(3)
C15 H15 1.0000
C16 H16A 0.9800
C16 H16B 0.9800
C16 H16C 0.9800
C17 C23 1.504(3)
C17 C19 1.543(3)
C17 H17 1.0000
C18 C21 1.538(2)
C18 H18 1.0000
C19 C24 1.530(3)
C19 H19 1.0000
C20 C24 1.503(3)
C20 H20A 0.9900
C20 H20B 0.9900
C21 H21A 0.9900
C21 H21B 0.9900
C22 H22A 0.9800
C22 H22B 0.9800
C22 H22C 0.9800
C23 H23A 0.9800
C23 H23B 0.9800
C23 H23C 0.9800

loop_
_geom_hbond_atom_site_label_D
_geom_hbond_atom_site_label_H
_geom_hbond_atom_site_label_A
_geom_hbond_distance_DH
_geom_hbond_distance_HA
_geom_hbond_distance_DA
_geom_hbond_angle_DHA
_geom_hbond_site_symmetry_A
O4 H4 O2 0.84 2.56 3.121(2) 124.7 2_746

loop_
_geom_torsion_atom_site_label_1
_geom_torsion_atom_site_label_2
_geom_torsion_atom_site_label_3
_geom_torsion_atom_site_label_4
_geom_torsion
O5 S1 O3 C13 -172.11(13)
O2 S1 O3 C13 -43.20(14)
C16 S1 O3 C13 72.57(14)
C13 C7 C9 C15 -174.95(15)
C18 C7 C9 C15 -54.0(2)
C13 C11 C12 C19 -68.7(2)
C13 C11 C12 C14 52.6(2)
S1 O3 C13 C11 -114.31(14)
S1 O3 C13 C7 123.31(14)
C12 C11 C13 O3 -177.02(13)
C12 C11 C13 C7 -57.5(2)
C9 C7 C13 O3 -62.15(19)
C18 C7 C13 O3 175.54(15)
C9 C7 C13 C11 179.47(16)
C18 C7 C13 C11 57.2(2)
C11 C12 C14 C10 75.7(2)
C19 C12 C14 C10 -156.98(17)
C11 C12 C14 C20 -165.27(16)
C19 C12 C14 C20 -37.97(19)
C11 C12 C14 C18 -49.7(2)
C19 C12 C14 C18 77.55(19)
C21 C8 C15 C22 -178.11(15)
C21 C8 C15 C9 -55.7(2)
C7 C9 C15 C22 176.59(16)
C7 C9 C15 C8 53.5(2)
C13 C7 C18 C21 177.70(16)
C9 C7 C18 C21 54.9(2)
C13 C7 C18 C14 -55.2(2)
C9 C7 C18 C14 -178.02(15)
C10 C14 C18 C21 53.6(2)
C20 C14 C18 C21 -71.75(19)
C12 C14 C18 C21 177.74(15)
C10 C14 C18 C7 -71.7(2)
C20 C14 C18 C7 162.91(14)
C12 C14 C18 C7 52.4(2)
C11 C12 C19 C24 148.69(16)
C14 C12 C19 C24 23.9(2)
C11 C12 C19 C17 -93.6(2)
C14 C12 C19 C17 141.70(18)
O4 C17 C19 C24 -71.7(2)
C23 C17 C19 C24 168.05(19)
O4 C17 C19 C12 172.42(17)
C23 C17 C19 C12 52.1(3)
C10 C14 C20 C24 154.93(17)
C12 C14 C20 C24 37.23(19)
C18 C14 C20 C24 -79.38(18)
C7 C18 C21 C8 -58.3(2)
C14 C18 C21 C8 174.02(16)
C15 C8 C21 C18 59.6(2)
C14 C20 C24 O6 158.3(2)
C14 C20 C24 C19 -23.7(2)
C12 C19 C24 O6 177.8(2)
C17 C19 C24 O6 53.6(3)
C12 C19 C24 C20 -0.2(2)
C17 C19 C24 C20 -124.42(18)
